data_4067687
loop_
_publ_author_name
'Brown, Neil J.'
'Collison, David'
'Edge, Ruth'
'Fitzgerald, Emma C.'
'Helliwell, Madeleine'
'Howard, Judith A. K.'
'Lancashire, Hannah N.'
'Low, Paul J.'
'McDouall, Joseph J. W.'
'Raftery, James'
'Smith, Charlene A.'
'Yufit, Dmitry S.'
'Whiteley, Mark W.'

_publ_contact_author
; 
    Madeleine Helliwell 
;
_publ_section_title
;
 Spectroscopic Properties and Electronic Structure of the
 Cycloheptatrienyl Molybdenum Alkynyl Complexes [Mo(C\\tb
 CR)(Ph2PCH2CH2PPh2)(\h-C7H7)]n+(n= 0 or 1; R =But, Fc, CO2Me, or
 C6H4-4-X, X = NH2, OMe, Me, H, CHO, CO2Me)
;
_journal_issue 5
_journal_name_full Organometallics
_journal_page_first 1261
_journal_paper_doi 10.1021/om901074b
_journal_volume 29
_journal_year 2010
_chemical_formula_sum 'C39 H40 Mo P2'
_chemical_formula_weight 666.59
_chemical_name_systematic
; 
 ? 
;
_space_group_IT_number 2
_symmetry_cell_setting triclinic
_symmetry_space_group_name_Hall '-P 1'
_symmetry_space_group_name_H-M 'P -1'
_atom_sites_solution_hydrogens geom
_atom_sites_solution_primary direct
_atom_sites_solution_secondary difmap
_audit_creation_method SHELXL-97
_cell_angle_alpha 89.5460(10)
_cell_angle_beta 88.0610(10)
_cell_angle_gamma 82.4370(10)
_cell_formula_units_Z 2
_cell_length_a 9.4042(5)
_cell_length_b 10.0595(5)
_cell_length_c 17.0911(9)
_cell_measurement_reflns_used 8630
_cell_measurement_temperature 293(2)
_cell_measurement_theta_max 26.39
_cell_measurement_theta_min 2.36
_cell_volume 1601.85(14)
_computing_cell_refinement 'Bruker SMART'
_computing_data_collection 'Bruker SMART'
_computing_data_reduction 'Bruker SAINT'
_computing_molecular_graphics 'Bruker SHELXTL'
_computing_publication_material 'Bruker SHELXTL'
_computing_structure_refinement 'SHELXL-97 (Sheldrick, 1997)'
_computing_structure_solution 'SHELXS-97 (Sheldrick, 1990)'
_diffrn_ambient_temperature 293(2)
_diffrn_measured_fraction_theta_full 0.985
_diffrn_measured_fraction_theta_max 0.985
_diffrn_measurement_device_type 'CCD area detector'
_diffrn_measurement_method 'phi and omega scans'
_diffrn_radiation_monochromator graphite
_diffrn_radiation_source 'fine-focus sealed tube'
_diffrn_radiation_type MoK\a
_diffrn_radiation_wavelength 0.71073
_diffrn_reflns_av_R_equivalents 0.0150
_diffrn_reflns_av_sigmaI/netI 0.0235
_diffrn_reflns_limit_h_max 11
_diffrn_reflns_limit_h_min -11
_diffrn_reflns_limit_k_max 12
_diffrn_reflns_limit_k_min -12
_diffrn_reflns_limit_l_max 21
_diffrn_reflns_limit_l_min -21
_diffrn_reflns_number 12830
_diffrn_reflns_theta_full 26.39
_diffrn_reflns_theta_max 26.39
_diffrn_reflns_theta_min 2.04
_exptl_absorpt_coefficient_mu 0.536
_exptl_absorpt_correction_T_max 1.000
_exptl_absorpt_correction_T_min 0.799
_exptl_absorpt_correction_type multi-scan
_exptl_absorpt_process_details SADABS
_exptl_crystal_colour black
_exptl_crystal_density_diffrn 1.382
_exptl_crystal_density_method 'not measured'
_exptl_crystal_description irregular
_exptl_crystal_F_000 692
_exptl_crystal_size_max 0.40
_exptl_crystal_size_mid 0.30
_exptl_crystal_size_min 0.30
_refine_diff_density_max 0.538
_refine_diff_density_min -0.245
_refine_diff_density_rms 0.058
_refine_ls_extinction_method none
_refine_ls_goodness_of_fit_ref 1.041
_refine_ls_hydrogen_treatment constr
_refine_ls_matrix_type full
_refine_ls_number_parameters 382
_refine_ls_number_reflns 6462
_refine_ls_number_restraints 0
_refine_ls_restrained_S_all 1.041
_refine_ls_R_factor_all 0.0264
_refine_ls_R_factor_gt 0.0243
_refine_ls_shift/su_max 0.001
_refine_ls_shift/su_mean 0.000
_refine_ls_structure_factor_coef Fsqd
_refine_ls_weighting_details 'calc w=1/[\s^2^(Fo^2^)+(0.0318P)^2^+0.9036P] where P=(Fo^2^+2Fc^2^)/3'
_refine_ls_weighting_scheme calc
_refine_ls_wR_factor_gt 0.0614
_refine_ls_wR_factor_ref 0.0627
_reflns_number_gt 6050
_reflns_number_total 6462
_reflns_threshold_expression >2sigma(I)
_cod_data_source_file om901074b_si_002.cif
_cod_data_source_block z:\s2818\work\s2818abs:_2b
_cod_depositor_comments
;
The following automatic conversions were performed:

'_symmetry_cell_setting' value 'Triclinic' changed to 'triclinic'
according to /home/saulius/struct/CIF-dictionaries/cif_core.dic
dictionary named 'cif_core.dic' version 2.4.1 from 2010-06-29.

Automatic conversion script
Id: cif_fix_values 1715 2011-07-08 13:25:40Z adriana 
;
_cod_original_sg_symbol_H-M P-1
_cod_database_code 4067687

loop_
_symmetry_equiv_pos_as_xyz
'x, y, z'
'-x, -y, -z'

loop_
_atom_site_label
_atom_site_type_symbol
_atom_site_fract_x
_atom_site_fract_y
_atom_site_fract_z
_atom_site_U_iso_or_equiv
_atom_site_adp_type
_atom_site_occupancy
_atom_site_symmetry_multiplicity
_atom_site_calc_flag
_atom_site_refinement_flags
Mo1 Mo 0.599013(14) 0.851640(13) 0.740105(8) 0.01290(5) Uani 1 1 d .
P1 P 0.69196(4) 1.06768(4) 0.75495(2) 0.01366(9) Uani 1 1 d .
P2 P 0.84789(4) 0.79694(4) 0.69130(2) 0.01350(9) Uani 1 1 d .
C1 C 0.5046(2) 0.8121(2) 0.62100(11) 0.0330(5) Uani 1 1 d .
H1 H 0.5368 0.8135 0.5690 0.040 Uiso 1 1 calc R
C2 C 0.4313(2) 0.9318(2) 0.64992(13) 0.0339(5) Uani 1 1 d .
H2 H 0.4212 1.0033 0.6148 0.041 Uiso 1 1 calc R
C3 C 0.37090(19) 0.9584(2) 0.72510(14) 0.0338(5) Uani 1 1 d .
H3 H 0.3272 1.0459 0.7329 0.041 Uiso 1 1 calc R
C4 C 0.3660(2) 0.8743(2) 0.79011(12) 0.0307(4) Uani 1 1 d .
H4 H 0.3175 0.9116 0.8347 0.037 Uiso 1 1 calc R
C5 C 0.4266(2) 0.7385(2) 0.79556(11) 0.0302(4) Uani 1 1 d .
H5 H 0.4168 0.6988 0.8444 0.036 Uiso 1 1 calc R
C6 C 0.49987(19) 0.65457(18) 0.73741(13) 0.0283(4) Uani 1 1 d .
H6 H 0.5274 0.5657 0.7517 0.034 Uiso 1 1 calc R
C7 C 0.5360(2) 0.6900(2) 0.66029(12) 0.0309(5) Uani 1 1 d .
H7 H 0.5888 0.6220 0.6310 0.037 Uiso 1 1 calc R
C8 C 0.70932(17) 0.81395(16) 0.84701(9) 0.0160(3) Uani 1 1 d .
C9 C 0.78137(18) 0.79092(16) 0.90448(10) 0.0191(3) Uani 1 1 d .
C10 C 0.8751(2) 0.76115(18) 0.97229(10) 0.0238(4) Uani 1 1 d .
C11 C 1.0325(2) 0.7483(2) 0.94375(12) 0.0319(4) Uani 1 1 d .
H11A H 1.0517 0.6757 0.9072 0.048 Uiso 1 1 calc R
H11B H 1.0935 0.7308 0.9876 0.048 Uiso 1 1 calc R
H11C H 1.0510 0.8303 0.9186 0.048 Uiso 1 1 calc R
C12 C 0.8437(2) 0.6295(2) 1.01096(12) 0.0319(4) Uani 1 1 d .
H12A H 0.7456 0.6389 1.0298 0.048 Uiso 1 1 calc R
H12B H 0.9060 0.6088 1.0540 0.048 Uiso 1 1 calc R
H12C H 0.8598 0.5584 0.9733 0.048 Uiso 1 1 calc R
C13 C 0.8449(2) 0.8754(2) 1.03234(12) 0.0354(5) Uani 1 1 d .
H13A H 0.8599 0.9587 1.0077 0.053 Uiso 1 1 calc R
H13B H 0.9087 0.8580 1.0750 0.053 Uiso 1 1 calc R
H13C H 0.7474 0.8808 1.0518 0.053 Uiso 1 1 calc R
C14 C 0.63572(17) 1.17664(16) 0.83892(10) 0.0166(3) Uani 1 1 d .
C15 C 0.5809(2) 1.12367(17) 0.90717(10) 0.0229(4) Uani 1 1 d .
H15 H 0.5629 1.0349 0.9085 0.027 Uiso 1 1 calc R
C16 C 0.5529(2) 1.20337(19) 0.97355(11) 0.0271(4) Uani 1 1 d .
H16 H 0.5162 1.1677 1.0191 0.033 Uiso 1 1 calc R
C17 C 0.5795(2) 1.33522(18) 0.97193(11) 0.0252(4) Uani 1 1 d .
H17 H 0.5632 1.3873 1.0169 0.030 Uiso 1 1 calc R
C18 C 0.6304(2) 1.39007(18) 0.90361(11) 0.0238(4) Uani 1 1 d .
H18 H 0.6461 1.4795 0.9021 0.029 Uiso 1 1 calc R
C19 C 0.65797(19) 1.31049(17) 0.83741(10) 0.0203(3) Uani 1 1 d .
H19 H 0.6918 1.3473 0.7914 0.024 Uiso 1 1 calc R
C20 C 0.67268(17) 1.18839(15) 0.67353(9) 0.0155(3) Uani 1 1 d .
C21 C 0.53561(18) 1.24750(17) 0.65402(11) 0.0215(4) Uani 1 1 d .
H21 H 0.4567 1.2311 0.6851 0.026 Uiso 1 1 calc R
C22 C 0.51545(19) 1.33022(18) 0.58902(11) 0.0245(4) Uani 1 1 d .
H22 H 0.4235 1.3693 0.5772 0.029 Uiso 1 1 calc R
C23 C 0.6318(2) 1.35510(17) 0.54152(11) 0.0230(4) Uani 1 1 d .
H23 H 0.6177 1.4082 0.4969 0.028 Uiso 1 1 calc R
C24 C 0.76849(19) 1.30038(17) 0.56105(10) 0.0217(4) Uani 1 1 d .
H24 H 0.8472 1.3179 0.5301 0.026 Uiso 1 1 calc R
C25 C 0.78859(18) 1.21898(16) 0.62705(10) 0.0187(3) Uani 1 1 d .
H25 H 0.8813 1.1843 0.6404 0.022 Uiso 1 1 calc R
C26 C 0.88761(17) 1.03570(16) 0.76863(10) 0.0159(3) Uani 1 1 d .
H26A H 0.9284 1.1187 0.7610 0.019 Uiso 1 1 calc R
H26B H 0.9052 1.0056 0.8219 0.019 Uiso 1 1 calc R
C27 C 0.96232(17) 0.93017(16) 0.71176(10) 0.0170(3) Uani 1 1 d .
H27A H 1.0514 0.8892 0.7337 0.020 Uiso 1 1 calc R
H27B H 0.9857 0.9736 0.6630 0.020 Uiso 1 1 calc R
C28 C 0.86414(17) 0.77863(16) 0.58465(9) 0.0159(3) Uani 1 1 d .
C29 C 0.84852(18) 0.89196(17) 0.53635(10) 0.0193(3) Uani 1 1 d .
H29 H 0.8435 0.9767 0.5585 0.023 Uiso 1 1 calc R
C30 C 0.84031(18) 0.88007(18) 0.45580(10) 0.0213(4) Uani 1 1 d .
H30 H 0.8307 0.9565 0.4244 0.026 Uiso 1 1 calc R
C31 C 0.84645(18) 0.75438(19) 0.42213(10) 0.0227(4) Uani 1 1 d .
H31 H 0.8412 0.7463 0.3682 0.027 Uiso 1 1 calc R
C32 C 0.86048(18) 0.64099(18) 0.46911(10) 0.0214(4) Uani 1 1 d .
H32 H 0.8641 0.5566 0.4467 0.026 Uiso 1 1 calc R
C33 C 0.86917(17) 0.65285(17) 0.54977(10) 0.0178(3) Uani 1 1 d .
H33 H 0.8784 0.5761 0.5809 0.021 Uiso 1 1 calc R
C34 C 0.95961(17) 0.64367(16) 0.72288(9) 0.0156(3) Uani 1 1 d .
C35 C 1.10609(18) 0.62227(17) 0.70228(10) 0.0192(3) Uani 1 1 d .
H35 H 1.1467 0.6858 0.6722 0.023 Uiso 1 1 calc R
C36 C 1.19128(18) 0.50707(17) 0.72640(11) 0.0217(4) Uani 1 1 d .
H36 H 1.2885 0.4936 0.7124 0.026 Uiso 1 1 calc R
C37 C 1.13166(19) 0.41226(17) 0.77125(10) 0.0224(4) Uani 1 1 d .
H37 H 1.1890 0.3355 0.7879 0.027 Uiso 1 1 calc R
C38 C 0.98608(19) 0.43160(17) 0.79148(10) 0.0213(4) Uani 1 1 d .
H38 H 0.9457 0.3674 0.8211 0.026 Uiso 1 1 calc R
C39 C 0.90075(18) 0.54726(16) 0.76728(10) 0.0176(3) Uani 1 1 d .
H39 H 0.8034 0.5600 0.7810 0.021 Uiso 1 1 calc R

loop_
_atom_site_aniso_label
_atom_site_aniso_U_11
_atom_site_aniso_U_22
_atom_site_aniso_U_33
_atom_site_aniso_U_23
_atom_site_aniso_U_13
_atom_site_aniso_U_12
Mo1 0.01236(8) 0.01275(8) 0.01387(8) 0.00047(5) -0.00161(5) -0.00247(5)
P1 0.0141(2) 0.01266(19) 0.0142(2) 0.00018(15) -0.00016(15) -0.00183(15)
P2 0.0140(2) 0.01257(19) 0.0141(2) -0.00044(15) -0.00102(15) -0.00230(15)
C1 0.0281(10) 0.0582(14) 0.0176(9) -0.0010(9) -0.0065(8) -0.0228(10)
C2 0.0256(10) 0.0366(11) 0.0427(12) 0.0197(9) -0.0183(9) -0.0132(8)
C3 0.0135(9) 0.0222(9) 0.0658(15) -0.0031(9) -0.0108(9) -0.0002(7)
C4 0.0172(9) 0.0436(12) 0.0330(11) -0.0166(9) 0.0060(8) -0.0115(8)
C5 0.0264(10) 0.0440(12) 0.0248(10) 0.0105(9) -0.0049(8) -0.0213(9)
C6 0.0205(9) 0.0168(8) 0.0498(12) 0.0045(8) -0.0133(8) -0.0075(7)
C7 0.0182(9) 0.0359(11) 0.0404(12) -0.0227(9) -0.0001(8) -0.0089(8)
C8 0.0171(8) 0.0143(7) 0.0165(8) -0.0006(6) 0.0024(6) -0.0028(6)
C9 0.0225(9) 0.0154(8) 0.0189(8) -0.0018(6) -0.0004(7) -0.0007(6)
C10 0.0291(10) 0.0225(9) 0.0197(9) -0.0013(7) -0.0084(7) -0.0013(7)
C11 0.0264(10) 0.0328(11) 0.0367(11) 0.0007(9) -0.0125(8) -0.0016(8)
C12 0.0388(11) 0.0303(10) 0.0264(10) 0.0072(8) -0.0115(8) -0.0014(9)
C13 0.0422(12) 0.0350(11) 0.0289(11) -0.0099(9) -0.0132(9) -0.0009(9)
C14 0.0155(8) 0.0170(8) 0.0170(8) -0.0012(6) -0.0001(6) -0.0005(6)
C15 0.0298(10) 0.0160(8) 0.0222(9) 0.0005(7) 0.0052(7) -0.0025(7)
C16 0.0369(11) 0.0235(9) 0.0193(9) 0.0021(7) 0.0074(8) 0.0003(8)
C17 0.0334(10) 0.0215(9) 0.0188(9) -0.0044(7) 0.0015(7) 0.0031(7)
C18 0.0300(10) 0.0179(8) 0.0238(9) -0.0032(7) 0.0026(7) -0.0046(7)
C19 0.0240(9) 0.0184(8) 0.0186(8) 0.0001(7) 0.0028(7) -0.0040(7)
C20 0.0198(8) 0.0114(7) 0.0157(8) -0.0010(6) -0.0015(6) -0.0031(6)
C21 0.0176(8) 0.0205(8) 0.0266(9) 0.0042(7) 0.0010(7) -0.0042(7)
C22 0.0191(9) 0.0230(9) 0.0319(10) 0.0077(8) -0.0075(7) -0.0032(7)
C23 0.0291(10) 0.0193(8) 0.0218(9) 0.0048(7) -0.0051(7) -0.0065(7)
C24 0.0240(9) 0.0191(8) 0.0223(9) 0.0020(7) 0.0037(7) -0.0044(7)
C25 0.0172(8) 0.0159(8) 0.0227(9) 0.0017(7) -0.0007(7) -0.0007(6)
C26 0.0155(8) 0.0150(8) 0.0176(8) 0.0000(6) -0.0034(6) -0.0033(6)
C27 0.0126(7) 0.0169(8) 0.0218(8) -0.0013(7) 0.0000(6) -0.0036(6)
C28 0.0120(7) 0.0202(8) 0.0156(8) -0.0008(6) 0.0008(6) -0.0027(6)
C29 0.0185(8) 0.0196(8) 0.0199(8) 0.0006(7) 0.0000(6) -0.0029(6)
C30 0.0167(8) 0.0280(9) 0.0195(8) 0.0066(7) 0.0003(7) -0.0046(7)
C31 0.0142(8) 0.0381(10) 0.0158(8) -0.0017(7) -0.0004(6) -0.0034(7)
C32 0.0163(8) 0.0253(9) 0.0223(9) -0.0074(7) -0.0005(7) -0.0015(7)
C33 0.0147(8) 0.0184(8) 0.0201(8) -0.0004(7) -0.0008(6) -0.0007(6)
C34 0.0186(8) 0.0141(7) 0.0142(8) -0.0023(6) -0.0043(6) -0.0009(6)
C35 0.0196(8) 0.0162(8) 0.0222(9) -0.0016(7) -0.0016(7) -0.0035(6)
C36 0.0166(8) 0.0214(9) 0.0265(9) -0.0067(7) -0.0034(7) 0.0007(7)
C37 0.0262(9) 0.0169(8) 0.0230(9) -0.0028(7) -0.0081(7) 0.0035(7)
C38 0.0275(9) 0.0175(8) 0.0192(8) 0.0019(7) -0.0029(7) -0.0038(7)
C39 0.0188(8) 0.0172(8) 0.0172(8) -0.0020(6) -0.0017(6) -0.0032(6)

loop_
_atom_type_symbol
_atom_type_description
_atom_type_scat_dispersion_real
_atom_type_scat_dispersion_imag
_atom_type_scat_source
C C 0.0033 0.0016 'International Tables Vol C Tables 4.2.6.8 and 6.1.1.4'
H H 0.0000 0.0000 'International Tables Vol C Tables 4.2.6.8 and 6.1.1.4'
P P 0.1023 0.0942 'International Tables Vol C Tables 4.2.6.8 and 6.1.1.4'
Mo Mo -1.6832 0.6857 'International Tables Vol C Tables 4.2.6.8 and 6.1.1.4'

loop_
_geom_angle_atom_site_label_1
_geom_angle_atom_site_label_2
_geom_angle_atom_site_label_3
_geom_angle
C8 Mo1 C5 86.22(6)
C8 Mo1 C7 124.87(7)
C5 Mo1 C7 67.23(7)
C8 Mo1 C3 127.36(7)
C5 Mo1 C3 66.74(8)
C7 Mo1 C3 86.20(7)
C8 Mo1 C6 97.14(7)
C5 Mo1 C6 35.88(8)
C7 Mo1 C6 35.73(8)
C3 Mo1 C6 86.45(7)
C8 Mo1 C1 159.72(7)
C5 Mo1 C1 86.96(7)
C7 Mo1 C1 35.45(8)
C3 Mo1 C1 66.29(8)
C6 Mo1 C1 66.82(7)
C8 Mo1 C2 162.48(7)
C5 Mo1 C2 86.77(7)
C7 Mo1 C2 66.28(8)
C3 Mo1 C2 35.47(8)
C6 Mo1 C2 86.43(7)
C1 Mo1 C2 35.13(8)
C8 Mo1 C4 98.89(7)
C5 Mo1 C4 35.88(8)
C7 Mo1 C4 86.91(7)
C3 Mo1 C4 35.29(8)
C6 Mo1 C4 67.19(7)
C1 Mo1 C4 86.54(7)
C2 Mo1 C4 66.62(8)
C8 Mo1 P2 78.67(4)
C5 Mo1 P2 136.75(6)
C7 Mo1 P2 88.84(5)
C3 Mo1 P2 150.27(6)
C6 Mo1 P2 106.05(5)
C1 Mo1 P2 93.48(5)
C2 Mo1 P2 116.93(6)
C4 Mo1 P2 172.63(6)
C8 Mo1 P1 80.24(4)
C5 Mo1 P1 138.69(6)
C7 Mo1 P1 149.17(6)
C3 Mo1 P1 91.26(5)
C6 Mo1 P1 174.47(6)
C1 Mo1 P1 116.78(6)
C2 Mo1 P1 94.63(5)
C4 Mo1 P1 108.26(5)
P2 Mo1 P1 78.312(14)
C14 P1 C20 101.36(7)
C14 P1 C26 100.52(7)
C20 P1 C26 104.15(8)
C14 P1 Mo1 120.94(6)
C20 P1 Mo1 118.36(5)
C26 P1 Mo1 109.01(5)
C28 P2 C34 100.90(7)
C28 P2 C27 103.57(8)
C34 P2 C27 102.57(7)
C28 P2 Mo1 113.23(5)
C34 P2 Mo1 121.13(6)
C27 P2 Mo1 113.30(5)
C2 C1 C7 128.15(19)
C2 C1 Mo1 72.47(11)
C7 C1 Mo1 71.25(11)
C2 C1 H1 115.9
C7 C1 H1 115.9
Mo1 C1 H1 135.4
C1 C2 C3 128.31(19)
C1 C2 Mo1 72.40(11)
C3 C2 Mo1 71.63(11)
C1 C2 H2 115.8
C3 C2 H2 115.8
Mo1 C2 H2 135.1
C4 C3 C2 130.16(19)
C4 C3 Mo1 73.06(11)
C2 C3 Mo1 72.90(11)
C4 C3 H3 114.9
C2 C3 H3 114.9
Mo1 C3 H3 134.0
C3 C4 C5 127.02(18)
C3 C4 Mo1 71.64(11)
C5 C4 Mo1 70.85(10)
C3 C4 H4 116.5
C5 C4 H4 116.5
Mo1 C4 H4 136.1
C6 C5 C4 129.21(18)
C6 C5 Mo1 72.95(11)
C4 C5 Mo1 73.27(11)
C6 C5 H5 115.4
C4 C5 H5 115.4
Mo1 C5 H5 132.6
C7 C6 C5 127.31(18)
C7 C6 Mo1 71.34(10)
C5 C6 Mo1 71.17(10)
C7 C6 H6 116.3
C5 C6 H6 116.3
Mo1 C6 H6 136.4
C1 C7 C6 129.76(18)
C1 C7 Mo1 73.30(11)
C6 C7 Mo1 72.94(10)
C1 C7 H7 115.1
C6 C7 H7 115.1
Mo1 C7 H7 133.2
C9 C8 Mo1 175.17(14)
C8 C9 C10 177.42(18)
C9 C10 C11 109.21(15)
C9 C10 C12 109.34(15)
C11 C10 C12 109.88(16)
C9 C10 C13 109.62(15)
C11 C10 C13 109.58(16)
C12 C10 C13 109.20(16)
C10 C11 H11A 109.5
C10 C11 H11B 109.5
H11A C11 H11B 109.5
C10 C11 H11C 109.5
H11A C11 H11C 109.5
H11B C11 H11C 109.5
C10 C12 H12A 109.5
C10 C12 H12B 109.5
H12A C12 H12B 109.5
C10 C12 H12C 109.5
H12A C12 H12C 109.5
H12B C12 H12C 109.5
C10 C13 H13A 109.5
C10 C13 H13B 109.5
H13A C13 H13B 109.5
C10 C13 H13C 109.5
H13A C13 H13C 109.5
H13B C13 H13C 109.5
C19 C14 C15 119.13(15)
C19 C14 P1 120.43(13)
C15 C14 P1 120.24(13)
C14 C15 C16 120.02(16)
C14 C15 H15 120.0
C16 C15 H15 120.0
C17 C16 C15 120.22(17)
C17 C16 H16 119.9
C15 C16 H16 119.9
C16 C17 C18 120.21(17)
C16 C17 H17 119.9
C18 C17 H17 119.9
C17 C18 C19 119.45(17)
C17 C18 H18 120.3
C19 C18 H18 120.3
C14 C19 C18 120.90(16)
C14 C19 H19 119.5
C18 C19 H19 119.5
C25 C20 C21 117.77(15)
C25 C20 P1 122.93(12)
C21 C20 P1 119.22(13)
C22 C21 C20 121.00(16)
C22 C21 H21 119.5
C20 C21 H21 119.5
C21 C22 C23 120.38(17)
C21 C22 H22 119.8
C23 C22 H22 119.8
C24 C23 C22 119.43(16)
C24 C23 H23 120.3
C22 C23 H23 120.3
C23 C24 C25 120.02(16)
C23 C24 H24 120.0
C25 C24 H24 120.0
C24 C25 C20 121.31(16)
C24 C25 H25 119.3
C20 C25 H25 119.3
C27 C26 P1 112.15(11)
C27 C26 H26A 109.2
P1 C26 H26A 109.2
C27 C26 H26B 109.2
P1 C26 H26B 109.2
H26A C26 H26B 107.9
C26 C27 P2 112.07(11)
C26 C27 H27A 109.2
P2 C27 H27A 109.2
C26 C27 H27B 109.2
P2 C27 H27B 109.2
H27A C27 H27B 107.9
C33 C28 C29 118.16(15)
C33 C28 P2 120.85(13)
C29 C28 P2 120.21(13)
C30 C29 C28 121.01(16)
C30 C29 H29 119.5
C28 C29 H29 119.5
C29 C30 C31 120.05(16)
C29 C30 H30 120.0
C31 C30 H30 120.0
C32 C31 C30 119.77(16)
C32 C31 H31 120.1
C30 C31 H31 120.1
C31 C32 C33 120.19(16)
C31 C32 H32 119.9
C33 C32 H32 119.9
C32 C33 C28 120.81(16)
C32 C33 H33 119.6
C28 C33 H33 119.6
C39 C34 C35 118.88(15)
C39 C34 P2 120.82(13)
C35 C34 P2 120.29(13)
C36 C35 C34 120.57(16)
C36 C35 H35 119.7
C34 C35 H35 119.7
C37 C36 C35 120.02(16)
C37 C36 H36 120.0
C35 C36 H36 120.0
C36 C37 C38 120.02(16)
C36 C37 H37 120.0
C38 C37 H37 120.0
C39 C38 C37 119.90(16)
C39 C38 H38 120.1
C37 C38 H38 120.1
C34 C39 C38 120.61(16)
C34 C39 H39 119.7
C38 C39 H39 119.7

loop_
_geom_bond_atom_site_label_1
_geom_bond_atom_site_label_2
_geom_bond_distance
Mo1 C8 2.1382(17)
Mo1 C5 2.2774(18)
Mo1 C7 2.2799(18)
Mo1 C3 2.2907(18)
Mo1 C6 2.3005(18)
Mo1 C1 2.3061(18)
Mo1 C2 2.3070(19)
Mo1 C4 2.3088(18)
Mo1 P2 2.4520(4)
Mo1 P1 2.4648(4)
P1 C14 1.8335(17)
P1 C20 1.8374(16)
P1 C26 1.8481(16)
P2 C28 1.8327(17)
P2 C34 1.8361(16)
P2 C27 1.8680(16)
C1 C2 1.392(3)
C1 C7 1.396(3)
C1 H1 0.9300
C2 C3 1.401(3)
C2 H2 0.9300
C3 C4 1.394(3)
C3 H3 0.9300
C4 C5 1.413(3)
C4 H4 0.9300
C5 C6 1.410(3)
C5 H5 0.9300
C6 C7 1.405(3)
C6 H6 0.9300
C7 H7 0.9300
C8 C9 1.216(2)
C9 C10 1.485(2)
C10 C11 1.532(3)
C10 C12 1.534(3)
C10 C13 1.539(3)
C11 H11A 0.9600
C11 H11B 0.9600
C11 H11C 0.9600
C12 H12A 0.9600
C12 H12B 0.9600
C12 H12C 0.9600
C13 H13A 0.9600
C13 H13B 0.9600
C13 H13C 0.9600
C14 C19 1.389(2)
C14 C15 1.390(2)
C15 C16 1.392(3)
C15 H15 0.9300
C16 C17 1.382(3)
C16 H16 0.9300
C17 C18 1.385(3)
C17 H17 0.9300
C18 C19 1.388(2)
C18 H18 0.9300
C19 H19 0.9300
C20 C25 1.393(2)
C20 C21 1.397(2)
C21 C22 1.386(2)
C21 H21 0.9300
C22 C23 1.388(3)
C22 H22 0.9300
C23 C24 1.381(3)
C23 H23 0.9300
C24 C25 1.392(2)
C24 H24 0.9300
C25 H25 0.9300
C26 C27 1.529(2)
C26 H26A 0.9700
C26 H26B 0.9700
C27 H27A 0.9700
C27 H27B 0.9700
C28 C33 1.397(2)
C28 C29 1.397(2)
C29 C30 1.388(2)
C29 H29 0.9300
C30 C31 1.387(3)
C30 H30 0.9300
C31 C32 1.384(3)
C31 H31 0.9300
C32 C33 1.391(2)
C32 H32 0.9300
C33 H33 0.9300
C34 C39 1.387(2)
C34 C35 1.399(2)
C35 C36 1.388(2)
C35 H35 0.9300
C36 C37 1.383(3)
C36 H36 0.9300
C37 C38 1.389(3)
C37 H37 0.9300
C38 C39 1.392(2)
C38 H38 0.9300
C39 H39 0.9300

loop_
_geom_torsion_atom_site_label_1
_geom_torsion_atom_site_label_2
_geom_torsion_atom_site_label_3
_geom_torsion_atom_site_label_4
_geom_torsion
C8 Mo1 P1 C14 -62.66(8)
C5 Mo1 P1 C14 10.07(10)
C7 Mo1 P1 C14 149.78(11)
C3 Mo1 P1 C14 65.08(9)
C6 Mo1 P1 C14 -0.5(5)
C1 Mo1 P1 C14 129.02(9)
C2 Mo1 P1 C14 100.45(9)
C4 Mo1 P1 C14 33.56(8)
P2 Mo1 P1 C14 -142.99(6)
C8 Mo1 P1 C20 171.58(7)
C5 Mo1 P1 C20 -115.69(10)
C7 Mo1 P1 C20 24.02(12)
C3 Mo1 P1 C20 -60.68(9)
C6 Mo1 P1 C20 -126.2(5)
C1 Mo1 P1 C20 3.26(9)
C2 Mo1 P1 C20 -25.31(8)
C4 Mo1 P1 C20 -92.20(8)
P2 Mo1 P1 C20 91.25(6)
C8 Mo1 P1 C26 52.91(7)
C5 Mo1 P1 C26 125.64(9)
C7 Mo1 P1 C26 -94.65(11)
C3 Mo1 P1 C26 -179.34(8)
C6 Mo1 P1 C26 115.1(5)
C1 Mo1 P1 C26 -115.41(8)
C2 Mo1 P1 C26 -143.98(8)
C4 Mo1 P1 C26 149.13(8)
P2 Mo1 P1 C26 -27.41(6)
C8 Mo1 P2 C28 171.30(7)
C5 Mo1 P2 C28 99.43(9)
C7 Mo1 P2 C28 45.34(8)
C3 Mo1 P2 C28 -34.93(12)
C6 Mo1 P2 C28 77.04(8)
C1 Mo1 P2 C28 10.18(8)
C2 Mo1 P2 C28 -17.18(8)
C4 Mo1 P2 C28 100.1(4)
P1 Mo1 P2 C28 -106.46(6)
C8 Mo1 P2 C34 51.34(7)
C5 Mo1 P2 C34 -20.54(10)
C7 Mo1 P2 C34 -74.63(8)
C3 Mo1 P2 C34 -154.89(12)
C6 Mo1 P2 C34 -42.93(8)
C1 Mo1 P2 C34 -109.79(8)
C2 Mo1 P2 C34 -137.14(8)
C4 Mo1 P2 C34 -19.9(4)
P1 Mo1 P2 C34 133.58(6)
C8 Mo1 P2 C27 -71.13(7)
C5 Mo1 P2 C27 -143.01(9)
C7 Mo1 P2 C27 162.90(8)
C3 Mo1 P2 C27 82.64(12)
C6 Mo1 P2 C27 -165.39(8)
C1 Mo1 P2 C27 127.74(8)
C2 Mo1 P2 C27 100.39(8)
C4 Mo1 P2 C27 -142.4(4)
P1 Mo1 P2 C27 11.11(6)
C8 Mo1 C1 C2 159.19(17)
C5 Mo1 C1 C2 88.71(12)
C7 Mo1 C1 C2 142.31(18)
C3 Mo1 C1 C2 22.83(11)
C6 Mo1 C1 C2 119.41(13)
C4 Mo1 C1 C2 52.78(12)
P2 Mo1 C1 C2 -134.60(11)
P1 Mo1 C1 C2 -55.94(12)
C8 Mo1 C1 C7 16.9(2)
C5 Mo1 C1 C7 -53.59(12)
C3 Mo1 C1 C7 -119.48(13)
C6 Mo1 C1 C7 -22.90(11)
C2 Mo1 C1 C7 -142.31(18)
C4 Mo1 C1 C7 -89.53(12)
P2 Mo1 C1 C7 83.09(11)
P1 Mo1 C1 C7 161.75(10)
C7 C1 C2 C3 -0.4(3)
Mo1 C1 C2 C3 -47.78(19)
C7 C1 C2 Mo1 47.41(18)
C8 Mo1 C2 C1 -155.85(19)
C5 Mo1 C2 C1 -89.30(12)
C7 Mo1 C2 C1 -22.79(11)
C3 Mo1 C2 C1 -142.25(18)
C6 Mo1 C2 C1 -53.35(12)
C4 Mo1 C2 C1 -120.01(13)
P2 Mo1 C2 C1 52.85(12)
P1 Mo1 C2 C1 132.09(11)
C8 Mo1 C2 C3 -13.6(3)
C5 Mo1 C2 C3 52.95(12)
C7 Mo1 C2 C3 119.46(13)
C6 Mo1 C2 C3 88.90(12)
C1 Mo1 C2 C3 142.25(18)
C4 Mo1 C2 C3 22.24(11)
P2 Mo1 C2 C3 -164.90(10)
P1 Mo1 C2 C3 -85.66(11)
C1 C2 C3 C4 -0.8(3)
Mo1 C2 C3 C4 -48.82(19)
C1 C2 C3 Mo1 48.06(19)
C8 Mo1 C3 C4 -42.07(14)
C5 Mo1 C3 C4 23.19(11)
C7 Mo1 C3 C4 90.01(12)
C6 Mo1 C3 C4 54.21(12)
C1 Mo1 C3 C4 120.41(13)
C2 Mo1 C3 C4 143.04(18)
P2 Mo1 C3 C4 170.97(9)
P1 Mo1 C3 C4 -120.74(11)
C8 Mo1 C3 C2 174.89(11)
C5 Mo1 C3 C2 -119.85(13)
C7 Mo1 C3 C2 -53.02(12)
C6 Mo1 C3 C2 -88.83(12)
C1 Mo1 C3 C2 -22.63(12)
C4 Mo1 C3 C2 -143.04(18)
P2 Mo1 C3 C2 27.93(18)
P1 Mo1 C3 C2 96.22(11)
C2 C3 C4 C5 1.8(3)
Mo1 C3 C4 C5 -46.92(18)
C2 C3 C4 Mo1 48.76(19)
C8 Mo1 C4 C3 147.38(12)
C5 Mo1 C4 C3 -141.88(17)
C7 Mo1 C4 C3 -87.79(13)
C6 Mo1 C4 C3 -118.56(13)
C1 Mo1 C4 C3 -52.29(13)
C2 Mo1 C4 C3 -22.34(12)
P2 Mo1 C4 C3 -142.6(4)
P1 Mo1 C4 C3 64.80(12)
C8 Mo1 C4 C5 -70.74(12)
C7 Mo1 C4 C5 54.09(12)
C3 Mo1 C4 C5 141.88(17)
C6 Mo1 C4 C5 23.32(11)
C1 Mo1 C4 C5 89.59(12)
C2 Mo1 C4 C5 119.54(13)
P2 Mo1 C4 C5 -0.7(5)
P1 Mo1 C4 C5 -153.32(10)
C3 C4 C5 C6 -3.0(3)
Mo1 C4 C5 C6 -50.19(18)
C3 C4 C5 Mo1 47.21(18)
C8 Mo1 C5 C6 -107.69(11)
C7 Mo1 C5 C6 22.79(11)
C3 Mo1 C5 C6 118.65(13)
C1 Mo1 C5 C6 53.20(12)
C2 Mo1 C5 C6 88.38(12)
C4 Mo1 C5 C6 141.49(17)
P2 Mo1 C5 C6 -38.64(14)
P1 Mo1 C5 C6 -178.28(8)
C8 Mo1 C5 C4 110.82(12)
C7 Mo1 C5 C4 -118.71(13)
C3 Mo1 C5 C4 -22.84(11)
C6 Mo1 C5 C4 -141.49(17)
C1 Mo1 C5 C4 -88.30(12)
C2 Mo1 C5 C4 -53.12(12)
P2 Mo1 C5 C4 179.86(9)
P1 Mo1 C5 C4 40.23(14)
C4 C5 C6 C7 3.5(3)
Mo1 C5 C6 C7 -46.76(17)
C4 C5 C6 Mo1 50.31(18)
C8 Mo1 C6 C7 -144.35(11)
C5 Mo1 C6 C7 142.30(17)
C3 Mo1 C6 C7 88.42(12)
C1 Mo1 C6 C7 22.73(11)
C2 Mo1 C6 C7 52.87(12)
C4 Mo1 C6 C7 118.98(13)
P2 Mo1 C6 C7 -64.14(11)
P1 Mo1 C6 C7 154.2(4)
C8 Mo1 C6 C5 73.35(11)
C7 Mo1 C6 C5 -142.30(17)
C3 Mo1 C6 C5 -53.88(12)
C1 Mo1 C6 C5 -119.57(13)
C2 Mo1 C6 C5 -89.42(12)
C4 Mo1 C6 C5 -23.32(11)
P2 Mo1 C6 C5 153.56(10)
P1 Mo1 C6 C5 11.9(5)
C2 C1 C7 C6 1.8(3)
Mo1 C1 C7 C6 49.61(18)
C2 C1 C7 Mo1 -47.85(19)
C5 C6 C7 C1 -3.0(3)
Mo1 C6 C7 C1 -49.74(18)
C5 C6 C7 Mo1 46.70(18)
C8 Mo1 C7 C1 -172.95(11)
C5 Mo1 C7 C1 119.35(13)
C3 Mo1 C7 C1 53.02(12)
C6 Mo1 C7 C1 142.23(17)
C2 Mo1 C7 C1 22.60(11)
C4 Mo1 C7 C1 88.37(12)
P2 Mo1 C7 C1 -97.65(11)
P1 Mo1 C7 C1 -33.07(17)
C8 Mo1 C7 C6 44.82(13)
C5 Mo1 C7 C6 -22.88(11)
C3 Mo1 C7 C6 -89.21(12)
C1 Mo1 C7 C6 -142.23(17)
C2 Mo1 C7 C6 -119.63(13)
C4 Mo1 C7 C6 -53.86(12)
P2 Mo1 C7 C6 120.12(11)
P1 Mo1 C7 C6 -175.30(8)
C20 P1 C14 C19 -30.27(16)
C26 P1 C14 C19 76.64(15)
Mo1 P1 C14 C19 -163.52(12)
C20 P1 C14 C15 154.89(14)
C26 P1 C14 C15 -98.20(15)
Mo1 P1 C14 C15 21.64(16)
C19 C14 C15 C16 -1.9(3)
P1 C14 C15 C16 173.04(15)
C14 C15 C16 C17 0.0(3)
C15 C16 C17 C18 1.8(3)
C16 C17 C18 C19 -1.7(3)
C15 C14 C19 C18 2.0(3)
P1 C14 C19 C18 -172.87(14)
C17 C18 C19 C14 -0.3(3)
C14 P1 C20 C25 115.55(14)
C26 P1 C20 C25 11.51(16)
Mo1 P1 C20 C25 -109.67(13)
C14 P1 C20 C21 -68.00(14)
C26 P1 C20 C21 -172.05(13)
Mo1 P1 C20 C21 66.77(14)
C25 C20 C21 C22 2.1(3)
P1 C20 C21 C22 -174.51(14)
C20 C21 C22 C23 0.5(3)
C21 C22 C23 C24 -2.2(3)
C22 C23 C24 C25 1.2(3)
C23 C24 C25 C20 1.5(3)
C21 C20 C25 C24 -3.1(2)
P1 C20 C25 C24 173.38(13)
C14 P1 C26 C27 172.34(12)
C20 P1 C26 C27 -82.99(12)
Mo1 P1 C26 C27 44.23(12)
P1 C26 C27 P2 -34.89(15)
C28 P2 C27 C26 134.11(12)
C34 P2 C27 C26 -121.23(12)
Mo1 P2 C27 C26 11.04(13)
C34 P2 C28 C33 37.13(15)
C27 P2 C28 C33 143.06(13)
Mo1 P2 C28 C33 -93.83(13)
C34 P2 C28 C29 -153.21(13)
C27 P2 C28 C29 -47.28(15)
Mo1 P2 C28 C29 75.84(14)
C33 C28 C29 C30 -0.9(2)
P2 C28 C29 C30 -170.86(13)
C28 C29 C30 C31 0.5(3)
C29 C30 C31 C32 0.1(3)
C30 C31 C32 C33 -0.3(3)
C31 C32 C33 C28 -0.1(3)
C29 C28 C33 C32 0.7(2)
P2 C28 C33 C32 170.59(13)
C28 P2 C34 C39 -117.75(14)
C27 P2 C34 C39 135.53(13)
Mo1 P2 C34 C39 8.08(16)
C28 P2 C34 C35 62.16(14)
C27 P2 C34 C35 -44.56(15)
Mo1 P2 C34 C35 -172.01(11)
C39 C34 C35 C36 -0.5(2)
P2 C34 C35 C36 179.57(13)
C34 C35 C36 C37 -0.1(3)
C35 C36 C37 C38 0.7(3)
C36 C37 C38 C39 -0.7(3)
C35 C34 C39 C38 0.5(2)
P2 C34 C39 C38 -179.61(13)
C37 C38 C39 C34 0.1(3)
